data_9010536
loop_
_publ_author_name
'Hawthorne, F. C.'
'Oberti, R.'
'Sardone, N.'

_publ_section_title
;
 Sodium at the A site in clinoamphiboles: the effects of composition
 on patterns of order
 Sample: A6 - Q99 N.3
;
_journal_name_full 'The Canadian Mineralogist'
_journal_page_first 577
_journal_page_last 593
_journal_volume 34
_journal_year 1996
_chemical_formula_sum 'Al3.12 Ca1.2 Fe1.48 H2 Mg2.34 Na2.74 O24 Si6.08 Ti0.04'
_chemical_name_mineral Magnesiotaramite
_space_group_IT_number 12
_symmetry_space_group_name_Hall '-C 2y'
_symmetry_space_group_name_H-M 'C 1 2/m 1'
_cell_angle_alpha 90
_cell_angle_beta 104.9
_cell_angle_gamma 90
_cell_length_a 9.790
_cell_length_b 17.899
_cell_length_c 5.319
_cell_formula_units_Z 2
_cell_volume 900.715
_database_code_amcsd 0005491
_exptl_crystal_density_diffrn 3.294
_cod_original_formula_sum 'Si6.08 Al3.12 Mg2.34 Fe1.48 Ti.04 Ca1.2 Na2.74 H2 O24'
_cod_database_code 9010536

loop_
_space_group_symop_operation_xyz
x,y,z
1/2+x,1/2+y,z
x,-y,z
1/2+x,1/2-y,z
-x,y,-z
1/2-x,1/2+y,-z
-x,-y,-z
1/2-x,1/2-y,-z

loop_
_atom_site_label
_atom_site_fract_x
_atom_site_fract_y
_atom_site_fract_z
_atom_site_occupancy
_atom_site_U_iso_or_equiv
SiT1 0.28090 0.08690 0.30210 0.76000 0.00557
AlT1 0.28090 0.08690 0.30210 0.24000 0.00557
SiT2 0.29210 0.17400 0.81570 0.76000 0.00545
AlT2 0.29210 0.17400 0.81570 0.24000 0.00545
MgM1 0.00000 0.09010 0.50000 0.78000 0.00697
FeM1 0.00000 0.09010 0.50000 0.22000 0.00697
AlM2 0.00000 0.17820 0.00000 0.60000 0.00684
TiM2 0.00000 0.17820 0.00000 0.02000 0.00684
FeM2 0.00000 0.17820 0.00000 0.28000 0.00684
MgM2 0.00000 0.17820 0.00000 0.10000 0.00684
MgM3 0.00000 0.00000 0.00000 0.58000 0.00621
FeM3 0.00000 0.00000 0.00000 0.42000 0.00621
FeM4 0.00000 0.28060 0.50000 0.03000 0.00975
CaM4 0.00000 0.28060 0.50000 0.60000 0.00975
NaM4 0.00000 0.28060 0.50000 0.37000 0.00975
NaAm 0.03690 0.50000 0.08960 0.24000 0.03698
NaA2 0.00000 0.47330 0.00000 0.76000 0.03635
H 0.19600 0.00000 0.76250 1.00000 0.02166
O1 0.10470 0.09200 0.21160 1.00000 0.00925
O2 0.11960 0.17430 0.74260 1.00000 0.00849
O-h3 0.10960 0.00000 0.70950 1.00000 0.00912
O4 0.36870 0.25200 0.79450 1.00000 0.00925
O5 0.35350 0.13990 0.10890 1.00000 0.01115
O6 0.34250 0.11780 0.60940 1.00000 0.01115
O7 0.33810 0.00000 0.27630 1.00000 0.01368

loop_
_cod_related_entry_id
_cod_related_entry_database
_cod_related_entry_code
1 AMCSD 0005491
